data_7124591
loop_
_publ_author_name
'Zhang, Minmin'
'Yu, Shuowen'
'Hu, Fangzhi'
'Liao, Yijun'
'Liao, Lihua'
'Xu, Xiaoying'
'Yuan, Weicheng'
'Zhang, Xiaomei'

_publ_section_title
;
 Highly enantioselective [3+2] coupling of cyclic enamides with quinone
 monoimines promoted by a chiral phosphoric acid.
;
_journal_issue 56
_journal_name_full 'Chemical communications (Cambridge, England)'
_journal_page_first 8757
_journal_page_last 8760
_journal_paper_doi 10.1039/c6cc01200k
_journal_volume 52
_journal_year 2016
_chemical_absolute_configuration ad
_chemical_formula_moiety 'C27 H30 N2 O6 S'
_chemical_formula_sum 'C27 H30 N2 O6 S'
_chemical_formula_weight 510.59
_space_group_IT_number 19
_space_group_name_Hall 'P 2ac 2ab'
_space_group_name_H-M_alt 'P 21 21 21'
_symmetry_cell_setting orthorhombic
_symmetry_space_group_name_Hall 'P 2ac 2ab'
_symmetry_space_group_name_H-M 'P 21 21 21'
_atom_sites_solution_hydrogens geom
_atom_sites_solution_primary direct
_atom_sites_solution_secondary difmap
_audit_creation_method SHELXL-97
_audit_update_record
;
2016-01-21 deposited with the CCDC.
2016-06-16 downloaded from the CCDC.
;
_cell_angle_alpha 90.00
_cell_angle_beta 90.00
_cell_angle_gamma 90.00
_cell_formula_units_Z 4
_cell_length_a 8.931(4)
_cell_length_b 10.538(5)
_cell_length_c 28.633(13)
_cell_measurement_reflns_used 9918
_cell_measurement_temperature 100(2)
_cell_measurement_theta_max 29.55
_cell_measurement_theta_min 2.39
_cell_volume 2695(2)
_computing_cell_refinement 'Bruker SAINT'
_computing_data_collection 'Bruker APEX2'
_computing_data_reduction 'Bruker SAINT'
_computing_molecular_graphics 'Bruker SHELXTL'
_computing_publication_material 'Bruker SHELXTL'
_computing_structure_refinement 'SHELXL-97 (Sheldrick, 2008)'
_computing_structure_solution 'SHELXS-97 (Sheldrick, 2008)'
_diffrn_ambient_temperature 100(2)
_diffrn_measured_fraction_theta_full 0.980
_diffrn_measured_fraction_theta_max 0.980
_diffrn_measurement_device_type 'Bruker APEX-II CCD'
_diffrn_measurement_method '\f and \w scans'
_diffrn_radiation_monochromator graphite
_diffrn_radiation_source 'fine-focus sealed tube'
_diffrn_radiation_type MoK\a
_diffrn_radiation_wavelength 0.71073
_diffrn_reflns_av_R_equivalents 0.0522
_diffrn_reflns_av_sigmaI/netI 0.0462
_diffrn_reflns_limit_h_max 12
_diffrn_reflns_limit_h_min -12
_diffrn_reflns_limit_k_max 14
_diffrn_reflns_limit_k_min -14
_diffrn_reflns_limit_l_max 40
_diffrn_reflns_limit_l_min -39
_diffrn_reflns_number 28329
_diffrn_reflns_theta_full 29.99
_diffrn_reflns_theta_max 29.99
_diffrn_reflns_theta_min 1.42
_exptl_absorpt_coefficient_mu 0.163
_exptl_absorpt_correction_T_max 0.9682
_exptl_absorpt_correction_T_min 0.8414
_exptl_absorpt_correction_type multi-scan
_exptl_absorpt_process_details sadabs
_exptl_crystal_colour colourless
_exptl_crystal_density_diffrn 1.258
_exptl_crystal_density_method 'not measured'
_exptl_crystal_description plate
_exptl_crystal_F_000 1080
_exptl_crystal_size_max 1.10
_exptl_crystal_size_mid 0.72
_exptl_crystal_size_min 0.20
_refine_diff_density_max 0.392
_refine_diff_density_min -0.389
_refine_diff_density_rms 0.060
_refine_ls_abs_structure_details 'Flack H D (1983), Acta Cryst. A39, 876-881'
_refine_ls_abs_structure_Flack 0.07(6)
_refine_ls_extinction_method none
_refine_ls_goodness_of_fit_ref 1.063
_refine_ls_hydrogen_treatment constr
_refine_ls_matrix_type full
_refine_ls_number_parameters 330
_refine_ls_number_reflns 7553
_refine_ls_number_restraints 0
_refine_ls_restrained_S_all 1.063
_refine_ls_R_factor_all 0.0472
_refine_ls_R_factor_gt 0.0416
_refine_ls_shift/su_max 0.027
_refine_ls_shift/su_mean 0.000
_refine_ls_structure_factor_coef Fsqd
_refine_ls_weighting_details 'calc w=1/[\s^2^(Fo^2^)+(0.0544P)^2^+0.4555P] where P=(Fo^2^+2Fc^2^)/3'
_refine_ls_weighting_scheme calc
_refine_ls_wR_factor_gt 0.1065
_refine_ls_wR_factor_ref 0.1094
_reflns_number_gt 6893
_reflns_number_total 7553
_reflns_threshold_expression >2sigma(I)
_cod_data_source_file c6cc01200k2.cif
_cod_data_source_block mo_wlx_zmm2_0m
_cod_depositor_comments
;
The following automatic conversions were performed:

data item '_symmetry_cell_setting' value 'Orthorhombic' was changed
to 'orthorhombic' in accordance with the
/home/saulius/struct/COD-crude-data/automatic-downloads/DataCite-retrospective/RSC/depositions/lib/dictionaries/cif_core.dic
dictionary named 'cif_core.dic' version 2.4.2 last updated on
2011-04-26.

Automatic conversion script
Id: cif_fix_values 6909 2019-04-08 15:41:33Z antanas 
;
_cod_database_code 7124591

loop_
_symmetry_equiv_pos_as_xyz
'x, y, z'
'x+1/2, -y+1/2, -z'
'-x, y+1/2, -z+1/2'
'-x+1/2, -y, z+1/2'

loop_
_atom_site_label
_atom_site_type_symbol
_atom_site_fract_x
_atom_site_fract_y
_atom_site_fract_z
_atom_site_U_iso_or_equiv
_atom_site_adp_type
_atom_site_occupancy
_atom_site_symmetry_multiplicity
_atom_site_calc_flag
_atom_site_refinement_flags
S1 S 0.60640(5) 0.55657(4) 0.167927(14) 0.03211(10) Uani 1 1 d .
O1 O -0.26654(17) 0.52593(19) -0.14868(6) 0.0562(4) Uani 1 1 d .
O2 O 0.73087(16) 0.50308(15) 0.19307(5) 0.0441(3) Uani 1 1 d .
O3 O 0.20740(12) 0.59772(9) -0.02593(4) 0.0235(2) Uani 1 1 d .
O4 O 0.19301(15) 0.24812(11) -0.09555(5) 0.0329(3) Uani 1 1 d .
O5 O 0.59138(19) 0.69271(12) 0.16564(5) 0.0439(3) Uani 1 1 d .
C6 C 0.0563(4) 0.2327(2) 0.38999(12) 0.0677(7) Uani 1 1 d .
H6A H 0.1103 0.1986 0.4170 0.102 Uiso 1 1 calc R
H6B H 0.0347 0.1639 0.3680 0.102 Uiso 1 1 calc R
H6C H -0.0378 0.2712 0.4004 0.102 Uiso 1 1 calc R
N1 N 0.26247(14) 0.45180(12) -0.08307(5) 0.0228(2) Uani 1 1 d .
H1 H 0.3202 0.5148 -0.0922 0.027 Uiso 1 1 calc R
O6 O 0.14582(19) 0.32626(13) 0.36759(6) 0.0484(4) Uani 1 1 d .
H6 H 0.2207 0.2914 0.3553 0.073 Uiso 1 1 calc R
C1 C 0.0311(3) 0.3443(3) 0.24981(9) 0.0649(8) Uani 1 1 d .
H1A H 0.0234 0.3711 0.2825 0.097 Uiso 1 1 calc R
H1B H 0.0335 0.2514 0.2482 0.097 Uiso 1 1 calc R
H1C H -0.0557 0.3759 0.2324 0.097 Uiso 1 1 calc R
C2 C 0.1728(2) 0.3974(3) 0.22870(7) 0.0483(5) Uani 1 1 d .
C3 C 0.1738(3) 0.5135(3) 0.20586(10) 0.0597(6) Uani 1 1 d .
H3 H 0.0829 0.5594 0.2026 0.072 Uiso 1 1 calc R
C4 C 0.3051(3) 0.5638(2) 0.18770(9) 0.0539(6) Uani 1 1 d .
H4 H 0.3039 0.6439 0.1725 0.065 Uiso 1 1 calc R
C5 C 0.4383(2) 0.49646(18) 0.19183(6) 0.0347(4) Uani 1 1 d .
N2 N 0.62101(15) 0.50254(12) 0.11500(5) 0.0265(3) Uani 1 1 d .
H2 H 0.6978 0.4544 0.1074 0.032 Uiso 1 1 calc R
C7 C 0.50916(17) 0.53259(13) 0.08017(5) 0.0234(3) Uani 1 1 d .
C8 C 0.42199(16) 0.43343(13) 0.06181(5) 0.0219(3) Uani 1 1 d .
H8 H 0.4296 0.3497 0.0738 0.026 Uiso 1 1 calc R
C9 C 0.32451(16) 0.46158(12) 0.02559(5) 0.0211(3) Uani 1 1 d .
C10 C 0.21704(16) 0.37774(13) -0.00130(5) 0.0213(3) Uani 1 1 d .
H10 H 0.2718 0.3032 -0.0145 0.026 Uiso 1 1 calc R
C11 C 0.16887(15) 0.46994(12) -0.04168(5) 0.0203(3) Uani 1 1 d .
C12 C 0.00168(16) 0.47306(13) -0.05216(6) 0.0233(3) Uani 1 1 d .
C13 C -0.05030(17) 0.49475(16) -0.09746(6) 0.0286(3) Uani 1 1 d .
H13 H 0.0183 0.5023 -0.1227 0.034 Uiso 1 1 calc R
C14 C -0.2047(2) 0.50526(18) -0.10541(7) 0.0366(4) Uani 1 1 d .
C15 C -0.1658(3) 0.5348(3) -0.18745(8) 0.0624(7) Uani 1 1 d .
H15A H -0.0960 0.6052 -0.1823 0.094 Uiso 1 1 calc R
H15B H -0.2230 0.5500 -0.2161 0.094 Uiso 1 1 calc R
H15C H -0.1096 0.4554 -0.1904 0.094 Uiso 1 1 calc R
C16 C 0.3067(3) 0.3308(3) 0.23181(9) 0.0565(6) Uani 1 1 d .
H16 H 0.3078 0.2501 0.2466 0.068 Uiso 1 1 calc R
C17 C 0.4388(2) 0.3794(2) 0.21380(9) 0.0496(5) Uani 1 1 d .
H17 H 0.5293 0.3326 0.2165 0.059 Uiso 1 1 calc R
C18 C 0.49597(19) 0.65643(14) 0.06327(6) 0.0280(3) Uani 1 1 d .
H18 H 0.5569 0.7217 0.0760 0.034 Uiso 1 1 calc R
C19 C 0.3944(2) 0.68525(13) 0.02784(6) 0.0284(3) Uani 1 1 d .
H19 H 0.3824 0.7696 0.0167 0.034 Uiso 1 1 calc R
C20 C 0.31145(17) 0.58571(13) 0.00951(5) 0.0221(3) Uani 1 1 d .
C21 C 0.26448(17) 0.34299(15) -0.10797(6) 0.0270(3) Uani 1 1 d .
C22 C 0.3603(3) 0.3439(2) -0.15144(8) 0.0473(5) Uani 1 1 d .
H22A H 0.4342 0.2753 -0.1496 0.071 Uiso 1 1 calc R
H22B H 0.4122 0.4256 -0.1539 0.071 Uiso 1 1 calc R
H22C H 0.2968 0.3314 -0.1790 0.071 Uiso 1 1 calc R
C23 C -0.09699(18) 0.46241(13) -0.01460(6) 0.0262(3) Uani 1 1 d .
C24 C -0.03528(19) 0.43552(16) 0.03333(6) 0.0308(3) Uani 1 1 d .
H24A H -0.1167 0.4069 0.0543 0.037 Uiso 1 1 calc R
H24B H 0.0093 0.5135 0.0466 0.037 Uiso 1 1 calc R
C25 C 0.08446(18) 0.33172(14) 0.02913(6) 0.0280(3) Uani 1 1 d .
H25A H 0.0397 0.2549 0.0149 0.034 Uiso 1 1 calc R
H25B H 0.1214 0.3089 0.0606 0.034 Uiso 1 1 calc R
C26 C -0.25111(19) 0.47334(16) -0.02366(8) 0.0356(4) Uani 1 1 d .
H26 H -0.3202 0.4661 0.0014 0.043 Uiso 1 1 calc R
C27 C -0.30423(19) 0.49443(18) -0.06828(8) 0.0399(4) Uani 1 1 d .
H27 H -0.4089 0.5015 -0.0736 0.048 Uiso 1 1 calc R

loop_
_atom_site_aniso_label
_atom_site_aniso_U_11
_atom_site_aniso_U_22
_atom_site_aniso_U_33
_atom_site_aniso_U_23
_atom_site_aniso_U_13
_atom_site_aniso_U_12
S1 0.0378(2) 0.03323(19) 0.02530(18) -0.00591(15) -0.00676(17) -0.00045(16)
O1 0.0347(7) 0.0831(12) 0.0507(9) 0.0062(8) -0.0186(7) 0.0057(8)
O2 0.0399(7) 0.0579(8) 0.0346(7) -0.0017(6) -0.0134(6) 0.0007(6)
O3 0.0268(5) 0.0152(4) 0.0284(5) -0.0002(4) -0.0039(4) 0.0002(4)
O4 0.0382(6) 0.0240(5) 0.0366(6) -0.0067(5) 0.0030(5) -0.0051(5)
O5 0.0621(9) 0.0317(6) 0.0379(7) -0.0136(5) -0.0056(7) -0.0036(6)
C6 0.0745(17) 0.0424(11) 0.0862(19) -0.0134(12) 0.0140(15) -0.0132(12)
N1 0.0207(5) 0.0203(5) 0.0272(6) -0.0005(5) 0.0028(5) -0.0015(4)
O6 0.0593(9) 0.0355(7) 0.0504(9) -0.0068(6) -0.0111(7) 0.0003(7)
C1 0.0474(13) 0.108(2) 0.0390(12) 0.0097(13) 0.0005(11) -0.0114(14)
C2 0.0426(11) 0.0744(15) 0.0280(9) 0.0036(9) -0.0025(8) 0.0003(10)
C3 0.0435(11) 0.0705(16) 0.0652(16) 0.0098(12) 0.0111(11) 0.0193(11)
C4 0.0506(12) 0.0490(11) 0.0621(14) 0.0108(10) 0.0092(11) 0.0177(10)
C5 0.0396(9) 0.0403(9) 0.0242(8) -0.0021(7) -0.0034(7) 0.0057(7)
N2 0.0281(6) 0.0257(6) 0.0255(6) -0.0052(5) -0.0046(5) 0.0021(5)
C7 0.0290(7) 0.0197(6) 0.0216(7) -0.0011(5) -0.0010(6) -0.0008(5)
C8 0.0250(6) 0.0175(5) 0.0233(6) -0.0009(5) 0.0011(5) 0.0000(5)
C9 0.0226(6) 0.0172(6) 0.0234(7) -0.0011(5) 0.0013(5) -0.0014(5)
C10 0.0233(7) 0.0154(5) 0.0252(7) -0.0001(5) -0.0013(5) -0.0012(5)
C11 0.0207(6) 0.0156(5) 0.0246(7) -0.0011(5) 0.0007(5) -0.0002(5)
C12 0.0189(6) 0.0191(6) 0.0320(8) -0.0005(5) 0.0007(6) 0.0016(5)
C13 0.0216(6) 0.0312(7) 0.0330(8) 0.0005(6) -0.0020(6) 0.0014(6)
C14 0.0270(8) 0.0387(8) 0.0441(11) 0.0013(8) -0.0105(7) 0.0015(7)
C15 0.0530(13) 0.094(2) 0.0401(12) 0.0013(12) -0.0205(10) 0.0083(13)
C16 0.0490(12) 0.0657(15) 0.0549(14) 0.0264(12) -0.0070(11) -0.0032(11)
C17 0.0389(10) 0.0538(12) 0.0559(13) 0.0181(10) -0.0042(9) 0.0085(9)
C18 0.0349(8) 0.0202(6) 0.0288(8) -0.0031(6) -0.0037(7) -0.0059(6)
C19 0.0375(8) 0.0163(6) 0.0315(8) 0.0006(5) -0.0028(7) -0.0029(6)
C20 0.0255(7) 0.0175(6) 0.0232(7) -0.0002(5) -0.0001(5) 0.0000(5)
C21 0.0241(7) 0.0280(7) 0.0289(8) -0.0041(6) 0.0013(6) 0.0012(6)
C22 0.0516(12) 0.0479(11) 0.0423(11) -0.0106(8) 0.0206(9) -0.0049(9)
C23 0.0251(7) 0.0185(6) 0.0351(8) -0.0010(5) 0.0065(6) 0.0004(5)
C24 0.0326(8) 0.0294(7) 0.0303(8) -0.0003(6) 0.0094(6) -0.0024(6)
C25 0.0301(7) 0.0223(6) 0.0316(8) 0.0053(6) -0.0010(6) -0.0056(6)
C26 0.0228(7) 0.0305(8) 0.0534(11) -0.0028(7) 0.0106(7) 0.0006(6)
C27 0.0198(7) 0.0392(9) 0.0607(13) -0.0014(8) -0.0029(8) 0.0034(7)

loop_
_atom_type_symbol
_atom_type_description
_atom_type_scat_dispersion_real
_atom_type_scat_dispersion_imag
_atom_type_scat_source
C C 0.0033 0.0016 'International Tables Vol C Tables 4.2.6.8 and 6.1.1.4'
H H 0.0000 0.0000 'International Tables Vol C Tables 4.2.6.8 and 6.1.1.4'
N N 0.0061 0.0033 'International Tables Vol C Tables 4.2.6.8 and 6.1.1.4'
O O 0.0106 0.0060 'International Tables Vol C Tables 4.2.6.8 and 6.1.1.4'
S S 0.1246 0.1234 'International Tables Vol C Tables 4.2.6.8 and 6.1.1.4'

loop_
_geom_angle_atom_site_label_1
_geom_angle_atom_site_label_2
_geom_angle_atom_site_label_3
_geom_angle
O2 S1 O5 118.95(9)
O2 S1 N2 105.51(8)
O5 S1 N2 108.29(8)
O2 S1 C5 108.78(9)
O5 S1 C5 107.16(10)
N2 S1 C5 107.69(8)
C14 O1 C15 117.18(16)
C20 O3 C11 107.49(10)
O6 C6 H6A 109.5
O6 C6 H6B 109.5
H6A C6 H6B 109.5
O6 C6 H6C 109.5
H6A C6 H6C 109.5
H6B C6 H6C 109.5
C21 N1 C11 123.12(12)
C21 N1 H1 118.4
C11 N1 H1 118.4
C6 O6 H6 109.5
C2 C1 H1A 109.5
C2 C1 H1B 109.5
H1A C1 H1B 109.5
C2 C1 H1C 109.5
H1A C1 H1C 109.5
H1B C1 H1C 109.5
C3 C2 C16 118.0(2)
C3 C2 C1 121.4(2)
C16 C2 C1 120.6(2)
C2 C3 C4 121.3(2)
C2 C3 H3 119.4
C4 C3 H3 119.4
C3 C4 C5 119.7(2)
C3 C4 H4 120.1
C5 C4 H4 120.1
C17 C5 C4 119.7(2)
C17 C5 S1 119.50(15)
C4 C5 S1 120.73(16)
C7 N2 S1 120.73(11)
C7 N2 H2 119.6
S1 N2 H2 119.6
C18 C7 C8 121.22(14)
C18 C7 N2 120.10(13)
C8 C7 N2 118.54(13)
C9 C8 C7 117.96(13)
C9 C8 H8 121.0
C7 C8 H8 121.0
C8 C9 C20 120.08(13)
C8 C9 C10 130.79(12)
C20 C9 C10 109.09(13)
C9 C10 C25 112.41(13)
C9 C10 C11 100.77(11)
C25 C10 C11 113.50(12)
C9 C10 H10 109.9
C25 C10 H10 109.9
C11 C10 H10 109.9
O3 C11 N1 103.64(11)
O3 C11 C12 105.77(10)
N1 C11 C12 113.79(13)
O3 C11 C10 106.17(11)
N1 C11 C10 111.05(11)
C12 C11 C10 115.27(12)
C23 C12 C13 121.29(14)
C23 C12 C11 117.75(14)
C13 C12 C11 120.81(14)
C12 C13 C14 119.38(16)
C12 C13 H13 120.3
C14 C13 H13 120.3
O1 C14 C27 116.43(16)
O1 C14 C13 123.68(19)
C27 C14 C13 119.89(18)
O1 C15 H15A 109.5
O1 C15 H15B 109.5
H15A C15 H15B 109.5
O1 C15 H15C 109.5
H15A C15 H15C 109.5
H15B C15 H15C 109.5
C17 C16 C2 121.5(2)
C17 C16 H16 119.3
C2 C16 H16 119.3
C16 C17 C5 119.7(2)
C16 C17 H17 120.2
C5 C17 H17 120.2
C19 C18 C7 120.69(14)
C19 C18 H18 119.7
C7 C18 H18 119.7
C20 C19 C18 117.25(13)
C20 C19 H19 121.4
C18 C19 H19 121.4
O3 C20 C19 124.58(13)
O3 C20 C9 112.67(12)
C19 C20 C9 122.75(14)
O4 C21 N1 121.80(15)
O4 C21 C22 122.28(15)
N1 C21 C22 115.92(15)
C21 C22 H22A 109.5
C21 C22 H22B 109.5
H22A C22 H22B 109.5
C21 C22 H22C 109.5
H22A C22 H22C 109.5
H22B C22 H22C 109.5
C12 C23 C26 118.03(16)
C12 C23 C24 119.12(14)
C26 C23 C24 122.82(15)
C23 C24 C25 108.53(13)
C23 C24 H24A 110.0
C25 C24 H24A 110.0
C23 C24 H24B 110.0
C25 C24 H24B 110.0
H24A C24 H24B 108.4
C24 C25 C10 110.72(12)
C24 C25 H25A 109.5
C10 C25 H25A 109.5
C24 C25 H25B 109.5
C10 C25 H25B 109.5
H25A C25 H25B 108.1
C27 C26 C23 121.36(17)
C27 C26 H26 119.3
C23 C26 H26 119.3
C26 C27 C14 120.06(16)
C26 C27 H27 120.0
C14 C27 H27 120.0

loop_
_geom_bond_atom_site_label_1
_geom_bond_atom_site_label_2
_geom_bond_distance
S1 O2 1.4394(15)
S1 O5 1.4424(15)
S1 N2 1.6241(15)
S1 C5 1.767(2)
O1 C14 1.374(2)
O1 C15 1.432(3)
O3 C20 1.3818(19)
O3 C11 1.4612(17)
O4 C21 1.238(2)
C6 O6 1.422(3)
C6 H6A 0.9800
C6 H6B 0.9800
C6 H6C 0.9800
N1 C21 1.350(2)
N1 C11 1.4629(19)
N1 H1 0.8800
O6 H6 0.8400
C1 C2 1.510(3)
C1 H1A 0.9800
C1 H1B 0.9800
C1 H1C 0.9800
C2 C3 1.387(4)
C2 C16 1.390(4)
C3 C4 1.388(4)
C3 H3 0.9500
C4 C5 1.390(3)
C4 H4 0.9500
C5 C17 1.385(3)
N2 C7 1.447(2)
N2 H2 0.8800
C7 C18 1.397(2)
C7 C8 1.405(2)
C8 C9 1.386(2)
C8 H8 0.9500
C9 C20 1.3917(19)
C9 C10 1.515(2)
C10 C25 1.548(2)
C10 C11 1.570(2)
C10 H10 1.0000
C11 C12 1.523(2)
C12 C23 1.395(2)
C12 C13 1.397(2)
C13 C14 1.402(2)
C13 H13 0.9500
C14 C27 1.391(3)
C15 H15A 0.9800
C15 H15B 0.9800
C15 H15C 0.9800
C16 C17 1.385(3)
C16 H16 0.9500
C17 H17 0.9500
C18 C19 1.395(2)
C18 H18 0.9500
C19 C20 1.387(2)
C19 H19 0.9500
C21 C22 1.511(3)
C22 H22A 0.9800
C22 H22B 0.9800
C22 H22C 0.9800
C23 C26 1.405(2)
C23 C24 1.506(2)
C24 C25 1.534(2)
C24 H24A 0.9900
C24 H24B 0.9900
C25 H25A 0.9900
C25 H25B 0.9900
C26 C27 1.381(3)
C26 H26 0.9500
C27 H27 0.9500

loop_
_geom_hbond_atom_site_label_D
_geom_hbond_atom_site_label_H
_geom_hbond_atom_site_label_A
_geom_hbond_distance_DH
_geom_hbond_distance_HA
_geom_hbond_distance_DA
_geom_hbond_angle_DHA
_geom_hbond_site_symmetry_A
N1 H1 O6 0.88 2.06 2.853(2) 150.1 4_564
O6 H6 O5 0.84 2.06 2.897(2) 171.7 3_645
O6 H6 S1 0.84 2.99 3.743(2) 149.9 3_645
N2 H2 O4 0.88 2.16 2.775(2) 126.3 2

loop_
_geom_torsion_atom_site_label_1
_geom_torsion_atom_site_label_2
_geom_torsion_atom_site_label_3
_geom_torsion_atom_site_label_4
_geom_torsion
C16 C2 C3 C4 -1.8(4)
C1 C2 C3 C4 178.1(3)
C2 C3 C4 C5 0.8(4)
C3 C4 C5 C17 0.4(4)
C3 C4 C5 S1 178.6(2)
O2 S1 C5 C17 -26.55(19)
O5 S1 C5 C17 -156.35(17)
N2 S1 C5 C17 87.34(18)
O2 S1 C5 C4 155.20(18)
O5 S1 C5 C4 25.4(2)
N2 S1 C5 C4 -90.91(19)
O2 S1 N2 C7 177.10(12)
O5 S1 N2 C7 -54.53(14)
C5 S1 N2 C7 61.05(14)
S1 N2 C7 C18 68.93(19)
S1 N2 C7 C8 -115.18(14)
C18 C7 C8 C9 1.4(2)
N2 C7 C8 C9 -174.45(13)
C7 C8 C9 C20 -2.1(2)
C7 C8 C9 C10 -179.92(14)
C8 C9 C10 C25 68.5(2)
C20 C9 C10 C25 -109.52(14)
C8 C9 C10 C11 -170.37(15)
C20 C9 C10 C11 11.64(15)
C20 O3 C11 N1 -97.93(13)
C20 O3 C11 C12 142.09(12)
C20 O3 C11 C10 19.15(14)
C21 N1 C11 O3 178.11(13)
C21 N1 C11 C12 -67.53(18)
C21 N1 C11 C10 64.50(18)
C9 C10 C11 O3 -18.33(13)
C25 C10 C11 O3 102.06(13)
C9 C10 C11 N1 93.68(13)
C25 C10 C11 N1 -145.93(12)
C9 C10 C11 C12 -135.06(13)
C25 C10 C11 C12 -14.66(17)
O3 C11 C12 C23 -80.44(15)
N1 C11 C12 C23 166.47(12)
C10 C11 C12 C23 36.52(18)
O3 C11 C12 C13 95.20(16)
N1 C11 C12 C13 -17.90(19)
C10 C11 C12 C13 -147.84(14)
C23 C12 C13 C14 -0.4(2)
C11 C12 C13 C14 -175.87(15)
C15 O1 C14 C27 -178.8(2)
C15 O1 C14 C13 1.1(3)
C12 C13 C14 O1 -179.68(17)
C12 C13 C14 C27 0.2(3)
C3 C2 C16 C17 1.6(4)
C1 C2 C16 C17 -178.2(2)
C2 C16 C17 C5 -0.5(4)
C4 C5 C17 C16 -0.5(4)
S1 C5 C17 C16 -178.8(2)
C8 C7 C18 C19 0.6(3)
N2 C7 C18 C19 176.41(15)
C7 C18 C19 C20 -1.9(3)
C11 O3 C20 C19 168.26(15)
C11 O3 C20 C9 -12.18(16)
C18 C19 C20 O3 -179.34(15)
C18 C19 C20 C9 1.1(2)
C8 C9 C20 O3 -178.69(13)
C10 C9 C20 O3 -0.45(17)
C8 C9 C20 C19 0.9(2)
C10 C9 C20 C19 179.12(15)
C11 N1 C21 O4 -4.4(2)
C11 N1 C21 C22 176.23(16)
C13 C12 C23 C26 0.4(2)
C11 C12 C23 C26 176.02(13)
C13 C12 C23 C24 178.37(14)
C11 C12 C23 C24 -6.0(2)
C12 C23 C24 C25 -43.79(18)
C26 C23 C24 C25 134.08(15)
C23 C24 C25 C10 62.86(17)
C9 C10 C25 C24 80.08(16)
C11 C10 C25 C24 -33.48(17)
C12 C23 C26 C27 -0.2(2)
C24 C23 C26 C27 -178.11(15)
C23 C26 C27 C14 0.0(3)
O1 C14 C27 C26 179.87(18)
C13 C14 C27 C26 0.0(3)
